data_7701789
loop_
_publ_author_name
'Mikata, Yuji'
'Kaneda, Minori'
'Konno, Hideo'
'Matsumoto, Arimasa'
'Sato, Shin-Ichiro'
'Kawamura, Masaya'
'Iwatsuki, Satoshi'

_publ_section_title
;
 Methoxy-substituted tetrakisquinoline analogs of EGTA and BAPTA for
 fluorescence detection of Cd<sup>2+</sup>&#x2009;.
;
_journal_issue 12
_journal_name_full 'Dalton transactions (Cambridge, England : 2003)'
_journal_page_first 3840
_journal_page_last 3852
_journal_paper_doi 10.1039/c8dt04735a
_journal_volume 48
_journal_year 2019
_chemical_formula_moiety 'C62 H60 Cd2 Cl4 N10 O20'
_chemical_formula_sum 'C62 H60 Cd2 Cl4 N10 O20'
_chemical_formula_weight 1631.84
_space_group_crystal_system triclinic
_space_group_IT_number 2
_space_group_name_Hall '-P 1'
_space_group_name_H-M_alt 'P -1'
_atom_sites_solution_hydrogens geom
_atom_sites_solution_primary direct
_atom_sites_solution_secondary difmap
_audit_update_record
;
2018-11-22 deposited with the CCDC.
2019-01-30 downloaded from the CCDC.
;
_cell_angle_alpha 103.789(3)
_cell_angle_beta 90.8890(10)
_cell_angle_gamma 108.016(3)
_cell_formula_units_Z 2
_cell_length_a 12.3738(8)
_cell_length_b 17.9552(14)
_cell_length_c 18.3514(13)
_cell_measurement_reflns_used 8060
_cell_measurement_temperature 153
_cell_measurement_theta_max 27.51
_cell_measurement_theta_min 3.00
_cell_volume 3747.9(5)
_computing_cell_refinement CrystalClear
_computing_data_collection 'CrystalClear (Rigaku/MSC Inc., 2006)'
_computing_data_reduction CrystalClear
_computing_molecular_graphics 'CrystalStructure 4.2.5'
_computing_publication_material 'CrystalStructure 4.2.5 (Rigaku, 2017)'
_computing_structure_refinement 'SHELXL Version 2016/6 (Sheldrick, 2008)'
_computing_structure_solution 'SIR92 (Altomare, et al., 1994)'
_diffrn_ambient_temperature 153
_diffrn_detector_area_resol_mean 7.314
_diffrn_measured_fraction_theta_full 0.988
_diffrn_measured_fraction_theta_max 0.980
_diffrn_measurement_device_type 'Rigaku Mercury70'
_diffrn_measurement_method \w
_diffrn_radiation_type 'Mo K\a'
_diffrn_radiation_wavelength 0.71075
_diffrn_reflns_av_R_equivalents 0.0387
_diffrn_reflns_Laue_measured_fraction_full 0.988
_diffrn_reflns_Laue_measured_fraction_max 0.980
_diffrn_reflns_limit_h_max 15
_diffrn_reflns_limit_h_min -15
_diffrn_reflns_limit_k_max 23
_diffrn_reflns_limit_k_min -23
_diffrn_reflns_limit_l_max 23
_diffrn_reflns_limit_l_min -23
_diffrn_reflns_number 36976
_diffrn_reflns_point_group_measured_fraction_full 0.988
_diffrn_reflns_point_group_measured_fraction_max 0.980
_diffrn_reflns_theta_full 25.242
_diffrn_reflns_theta_max 27.467
_diffrn_reflns_theta_min 3.012
_diffrn_standards_number 0
_exptl_absorpt_coefficient_mu 0.783
_exptl_absorpt_correction_T_max 0.962
_exptl_absorpt_correction_T_min 0.804
_exptl_absorpt_correction_type multi-scan
_exptl_absorpt_process_details 'REQAB (Rigaku, 1998)'
_exptl_crystal_colour colorless
_exptl_crystal_density_diffrn 1.446
_exptl_crystal_density_method 'not measured'
_exptl_crystal_description unknown
_exptl_crystal_F_000 1652.00
_exptl_crystal_size_max 0.400
_exptl_crystal_size_mid 0.200
_exptl_crystal_size_min 0.050
_refine_diff_density_max 1.35
_refine_diff_density_min -1.55
_refine_ls_extinction_method none
_refine_ls_goodness_of_fit_ref 1.061
_refine_ls_hydrogen_treatment constr
_refine_ls_number_parameters 887
_refine_ls_number_reflns 16805
_refine_ls_number_restraints 0
_refine_ls_R_factor_all 0.0685
_refine_ls_R_factor_gt 0.0584
_refine_ls_shift/su_max 0.002
_refine_ls_structure_factor_coef Fsqd
_refine_ls_weighting_details 'w = 1/[\s^2^(Fo^2^)+(0.0729P)^2^+8.5004P] where P=(Fo^2^+2Fc^2^)/3'
_refine_ls_weighting_scheme calc
_refine_ls_wR_factor_gt 0.1533
_refine_ls_wR_factor_ref 0.1653
_reflns_Friedel_coverage 0.000
_reflns_number_gt 13812
_reflns_number_total 16805
_reflns_threshold_expression F^2^>2.0\s(F^2^)
_cod_data_source_file c8dt04735a2.cif
_cod_data_source_block BAPTQ-Cd(ClO4)2-171115
_cod_database_code 7701789

loop_
_space_group_symop_id
_space_group_symop_operation_xyz
1 +X,+Y,+Z
2 -X,-Y,-Z

loop_
_atom_site_label
_atom_site_type_symbol
_atom_site_fract_x
_atom_site_fract_y
_atom_site_fract_z
_atom_site_U_iso_or_equiv
_atom_site_adp_type
_atom_site_occupancy
_atom_site_site_symmetry_order
_atom_site_calc_flag
_atom_site_refinement_flags_posn
_atom_site_refinement_flags_adp
Cd1 Cd 0.09935(2) 0.30042(2) 0.50741(2) 0.02760(9) Uani 1 1 d . .
Cd2 Cd 0.21209(3) 0.28984(2) 0.99589(2) 0.03001(9) Uani 1 1 d . .
Cl1 Cl 0.37054(10) 0.17238(8) 0.33684(6) 0.0432(3) Uani 1 1 d . .
Cl2 Cl 0.41502(10) 0.38784(7) 0.77385(6) 0.0399(2) Uani 1 1 d . .
Cl3 Cl -0.03225(18) 0.33168(14) 1.25903(9) 0.0772(5) Uani 1 1 d . .
Cl4 Cl 0.20284(11) -0.16178(8) 0.15408(8) 0.0521(3) Uani 1 1 d . .
O1 O -0.0119(2) 0.43826(18) 0.56495(16) 0.0315(6) Uani 1 1 d . .
O2 O 0.1195(3) 0.24561(19) 0.38364(16) 0.0377(7) Uani 1 1 d . .
O3 O 0.4541(2) 0.42876(18) 1.05609(16) 0.0323(6) Uani 1 1 d . .
O4 O 0.1208(3) 0.2351(2) 0.87694(17) 0.0413(7) Uani 1 1 d . .
O5 O 0.3259(5) 0.2371(3) 0.3317(3) 0.0795(15) Uani 1 1 d . .
O6 O 0.4578(5) 0.2075(5) 0.3964(4) 0.130(3) Uani 1 1 d . .
O7 O 0.4154(6) 0.1481(3) 0.2684(3) 0.0942(19) Uani 1 1 d . .
O8 O 0.2831(7) 0.1129(4) 0.3518(5) 0.143(3) Uani 1 1 d . .
O9 O 0.3941(4) 0.3179(3) 0.7120(3) 0.0810(15) Uani 1 1 d . .
O10 O 0.3143(3) 0.3786(3) 0.8129(2) 0.0605(10) Uani 1 1 d . .
O11 O 0.5082(3) 0.3949(3) 0.8230(2) 0.0605(10) Uani 1 1 d . .
O12 O 0.4404(4) 0.4598(3) 0.7463(2) 0.0686(12) Uani 1 1 d . .
O13 O -0.0145(8) 0.3416(7) 1.1866(4) 0.176(5) Uani 1 1 d . .
O14 O -0.0577(12) 0.2520(5) 1.2561(4) 0.214(6) Uani 1 1 d . .
O15 O -0.1061(7) 0.3686(6) 1.2928(4) 0.146(3) Uani 1 1 d . .
O16 O 0.0733(6) 0.3618(8) 1.3061(5) 0.175(4) Uani 1 1 d . .
O17 O 0.2906(6) -0.1110(5) 0.1244(5) 0.130(3) Uani 1 1 d . .
O18 O 0.1081(3) -0.1318(2) 0.1598(2) 0.0557(9) Uani 1 1 d . .
O19 O 0.1762(8) -0.2321(5) 0.1082(9) 0.291(10) Uani 1 1 d . .
O20 O 0.2486(7) -0.1615(8) 0.2226(5) 0.206(6) Uani 1 1 d . .
N1 N 0.0629(3) 0.34738(19) 0.63733(17) 0.0248(6) Uani 1 1 d . .
N2 N 0.2269(3) 0.4305(2) 0.54865(18) 0.0276(6) Uani 1 1 d . .
N3 N 0.0077(3) 0.18582(19) 0.54972(18) 0.0283(7) Uani 1 1 d . .
N4 N 0.2971(3) 0.3361(2) 1.12574(19) 0.0330(7) Uani 1 1 d . .
N5 N 0.2061(3) 0.4196(2) 1.03758(19) 0.0314(7) Uani 1 1 d . .
N6 N 0.1944(3) 0.1738(2) 1.0389(2) 0.0408(9) Uani 1 1 d . .
N7 N 0.2673(3) 0.2594(2) 0.5296(2) 0.0357(8) Uani 1 1 d . .
N8 N -0.0773(3) 0.2842(2) 0.4478(2) 0.0395(8) Uani 1 1 d . .
N9 N 0.3685(3) 0.2721(2) 0.9360(2) 0.0389(8) Uani 1 1 d . .
N10 N 0.0133(3) 0.2582(3) 1.0238(2) 0.0361(9) Uani 1 1 d . .
C1 C -0.0918(3) 0.3971(2) 0.6057(2) 0.0286(8) Uani 1 1 d . .
C2 C -0.0536(3) 0.3491(2) 0.6434(2) 0.0258(7) Uani 1 1 d . .
C3 C -0.1289(4) 0.3053(3) 0.6855(2) 0.0307(8) Uani 1 1 d . .
H3 H -0.104507 0.272803 0.711728 0.037 Uiso 1 1 calc R U
C4 C -0.2392(4) 0.3087(3) 0.6893(2) 0.0341(9) Uani 1 1 d . .
H4 H -0.290448 0.277779 0.717312 0.041 Uiso 1 1 calc R U
C5 C -0.2746(4) 0.3569(3) 0.6526(2) 0.0365(9) Uani 1 1 d . .
H5 H -0.349777 0.359862 0.656031 0.044 Uiso 1 1 calc R U
C6 C -0.2008(4) 0.4010(3) 0.6108(2) 0.0326(8) Uani 1 1 d . .
H6 H -0.225555 0.434039 0.585432 0.039 Uiso 1 1 calc R U
C7 C -0.0498(4) 0.4838(3) 0.5214(2) 0.0321(8) Uani 1 1 d . .
H7A H -0.069784 0.528818 0.554743 0.038 Uiso 1 1 calc R U
H7B H -0.117560 0.448631 0.486190 0.038 Uiso 1 1 calc R U
C8 C 0.1477(3) 0.4285(2) 0.6716(2) 0.0272(7) Uani 1 1 d . .
H8A H 0.193678 0.423783 0.713920 0.033 Uiso 1 1 calc R U
H8B H 0.105489 0.465986 0.693252 0.033 Uiso 1 1 calc R U
C9 C 0.2285(3) 0.4662(2) 0.6198(2) 0.0273(7) Uani 1 1 d . .
C10 C 0.3063(4) 0.5440(2) 0.6554(2) 0.0335(9) Uani 1 1 d . .
H10 H 0.305787 0.566933 0.707657 0.040 Uiso 1 1 calc R U
C11 C 0.3815(4) 0.5853(3) 0.6143(3) 0.0361(9) Uani 1 1 d . .
H11 H 0.433910 0.637454 0.637251 0.043 Uiso 1 1 calc R U
C12 C 0.4583(4) 0.5883(3) 0.4913(3) 0.0361(9) Uani 1 1 d . .
H12 H 0.511458 0.640598 0.512656 0.043 Uiso 1 1 calc R U
C13 C 0.4576(4) 0.5509(3) 0.4164(3) 0.0387(10) Uani 1 1 d . .
H13 H 0.510126 0.577393 0.386128 0.046 Uiso 1 1 calc R U
C14 C 0.3794(4) 0.4737(3) 0.3847(3) 0.0393(10) Uani 1 1 d . .
H14 H 0.378940 0.448106 0.332990 0.047 Uiso 1 1 calc R U
C15 C 0.3030(4) 0.4345(3) 0.4283(2) 0.0342(9) Uani 1 1 d . .
H15 H 0.250133 0.382279 0.406184 0.041 Uiso 1 1 calc R U
C16 C 0.3024(3) 0.4710(2) 0.5050(2) 0.0279(8) Uani 1 1 d . .
C17 C 0.3804(3) 0.5493(2) 0.5366(2) 0.0320(8) Uani 1 1 d . .
C18 C 0.0878(3) 0.2850(2) 0.6681(2) 0.0273(8) Uani 1 1 d . .
H18A H 0.070391 0.292771 0.721302 0.033 Uiso 1 1 calc R U
H18B H 0.170230 0.291740 0.667040 0.033 Uiso 1 1 calc R U
C19 C 0.0196(3) 0.2003(2) 0.6243(2) 0.0269(7) Uani 1 1 d . .
C20 C -0.0284(4) 0.1402(2) 0.6628(2) 0.0317(8) Uani 1 1 d . .
H20 H -0.017985 0.153134 0.716233 0.038 Uiso 1 1 calc R U
C21 C -0.0899(4) 0.0635(3) 0.6230(2) 0.0368(9) Uani 1 1 d . .
H21 H -0.122360 0.022694 0.648420 0.044 Uiso 1 1 calc R U
C22 C -0.1663(4) -0.0326(3) 0.4984(3) 0.0425(10) Uani 1 1 d . .
H22 H -0.199864 -0.075152 0.521594 0.051 Uiso 1 1 calc R U
C23 C -0.1778(5) -0.0474(3) 0.4215(3) 0.0477(12) Uani 1 1 d . .
H23 H -0.219311 -0.100106 0.391650 0.057 Uiso 1 1 calc R U
C24 C -0.1284(4) 0.0149(3) 0.3865(3) 0.0440(11) Uani 1 1 d . .
H24 H -0.137469 0.004138 0.333148 0.053 Uiso 1 1 calc R U
C25 C -0.0674(4) 0.0909(3) 0.4285(2) 0.0366(9) Uani 1 1 d . .
H25 H -0.033630 0.132357 0.404009 0.044 Uiso 1 1 calc R U
C26 C -0.0544(4) 0.1082(2) 0.5080(2) 0.0315(8) Uani 1 1 d . .
C27 C -0.1046(4) 0.0457(3) 0.5435(2) 0.0361(9) Uani 1 1 d . .
C28 C 0.4956(4) 0.3856(3) 1.0956(2) 0.0317(8) Uani 1 1 d . .
C29 C 0.4143(4) 0.3354(3) 1.1315(2) 0.0325(8) Uani 1 1 d . .
C30 C 0.4498(4) 0.2893(3) 1.1704(2) 0.0398(10) Uani 1 1 d . .
H30 H 0.395941 0.255095 1.194542 0.048 Uiso 1 1 calc R U
C31 C 0.5631(4) 0.2919(3) 1.1751(3) 0.0444(11) Uani 1 1 d . .
H31 H 0.586118 0.259177 1.201856 0.053 Uiso 1 1 calc R U
C32 C 0.6420(4) 0.3417(3) 1.1410(3) 0.0461(11) Uani 1 1 d . .
H32 H 0.719730 0.344028 1.144789 0.055 Uiso 1 1 calc R U
C33 C 0.6078(4) 0.3886(3) 1.1009(2) 0.0392(10) Uani 1 1 d . .
H33 H 0.662255 0.422872 1.077166 0.047 Uiso 1 1 calc R U
C34 C 0.5340(4) 0.4804(2) 1.0186(2) 0.0316(8) Uani 1 1 d . .
H34A H 0.569045 0.448198 0.980566 0.038 Uiso 1 1 calc R U
H34B H 0.595366 0.521763 1.055345 0.038 Uiso 1 1 calc R U
C35 C 0.2896(4) 0.4172(3) 1.1597(2) 0.0356(9) Uani 1 1 d . .
H35A H 0.367544 0.454022 1.179634 0.043 Uiso 1 1 calc R U
H35B H 0.243788 0.413679 1.203287 0.043 Uiso 1 1 calc R U
C36 C 0.2388(3) 0.4553(3) 1.1093(2) 0.0344(9) Uani 1 1 d . .
C37 C 0.2298(4) 0.5321(3) 1.1447(3) 0.0452(11) Uani 1 1 d . .
H37 H 0.250016 0.554336 1.197319 0.054 Uiso 1 1 calc R U
C38 C 0.1923(4) 0.5739(3) 1.1031(3) 0.0477(12) Uani 1 1 d . .
H38 H 0.188639 0.626244 1.126238 0.057 Uiso 1 1 calc R U
C39 C 0.1179(4) 0.5784(3) 0.9801(4) 0.0496(13) Uani 1 1 d . .
H39 H 0.113665 0.631087 1.001056 0.059 Uiso 1 1 calc R U
C40 C 0.0836(4) 0.5418(4) 0.9053(4) 0.0561(15) Uani 1 1 d . .
H40 H 0.057543 0.569588 0.874355 0.067 Uiso 1 1 calc R U
C41 C 0.0872(5) 0.4627(4) 0.8741(3) 0.0490(12) Uani 1 1 d . .
H41 H 0.060642 0.436698 0.822639 0.059 Uiso 1 1 calc R U
C42 C 0.1285(4) 0.4233(3) 0.9174(3) 0.0400(10) Uani 1 1 d . .
H42 H 0.132562 0.370742 0.895549 0.048 Uiso 1 1 calc R U
C43 C 0.1645(4) 0.4597(3) 0.9934(3) 0.0345(9) Uani 1 1 d . .
C44 C 0.1586(4) 0.5394(3) 1.0256(3) 0.0402(10) Uani 1 1 d . .
C45 C 0.2162(4) 0.2748(3) 1.1577(2) 0.0370(10) Uani 1 1 d . .
H45A H 0.142162 0.285245 1.159905 0.044 Uiso 1 1 calc R U
H45B H 0.246074 0.281207 1.209981 0.044 Uiso 1 1 calc R U
C46 C 0.1964(4) 0.1890(3) 1.1135(3) 0.0420(11) Uani 1 1 d . .
C47 C 0.1765(6) 0.1286(3) 1.1531(3) 0.0662(19) Uani 1 1 d . .
H47 H 0.179389 0.141971 1.206527 0.079 Uiso 1 1 calc R U
C48 C 0.1531(8) 0.0504(4) 1.1125(4) 0.096(3) Uani 1 1 d . .
H48 H 0.138627 0.008554 1.138010 0.115 Uiso 1 1 calc R U
C49 C 0.1233(10) -0.0484(4) 0.9895(5) 0.114(4) Uani 1 1 d . .
H49 H 0.103327 -0.092174 1.012672 0.137 Uiso 1 1 calc R U
C50 C 0.1253(10) -0.0639(4) 0.9131(5) 0.110(4) Uani 1 1 d . .
H50 H 0.110692 -0.118048 0.884057 0.132 Uiso 1 1 calc R U
C51 C 0.1490(7) -0.0003(4) 0.8767(4) 0.077(2) Uani 1 1 d . .
H51 H 0.149322 -0.011566 0.823437 0.092 Uiso 1 1 calc R U
C52 C 0.1716(6) 0.0779(3) 0.9191(3) 0.0578(15) Uani 1 1 d . .
H52 H 0.187315 0.120706 0.894771 0.069 Uiso 1 1 calc R U
C53 C 0.1720(5) 0.0956(3) 0.9980(3) 0.0526(13) Uani 1 1 d . .
C54 C 0.1500(8) 0.0306(4) 1.0339(4) 0.085(3) Uani 1 1 d . .
C55 C 0.3390(4) 0.2371(3) 0.5436(2) 0.0350(9) Uani 1 1 d . .
C56 C 0.4320(4) 0.2082(3) 0.5614(3) 0.0452(11) Uani 1 1 d . .
H56A H 0.504850 0.245435 0.553273 0.054 Uiso 1 1 calc R U
H56B H 0.420301 0.154051 0.528639 0.054 Uiso 1 1 calc R U
H56C H 0.433099 0.205904 0.614191 0.054 Uiso 1 1 calc R U
C57 C -0.1665(5) 0.2651(3) 0.4202(3) 0.0478(11) Uani 1 1 d . .
C58 C -0.2815(6) 0.2392(6) 0.3853(6) 0.111(3) Uani 1 1 d . .
H58A H -0.279931 0.246499 0.334041 0.133 Uiso 1 1 calc R U
H58B H -0.324158 0.271659 0.414841 0.133 Uiso 1 1 calc R U
H58C H -0.318656 0.181908 0.383296 0.133 Uiso 1 1 calc R U
C59 C 0.4495(4) 0.2625(3) 0.9153(3) 0.0423(10) Uani 1 1 d . .
C60 C 0.5556(5) 0.2500(4) 0.8891(4) 0.0684(18) Uani 1 1 d . .
H60A H 0.602554 0.247797 0.931506 0.082 Uiso 1 1 calc R U
H60B H 0.597717 0.294923 0.868320 0.082 Uiso 1 1 calc R U
H60C H 0.537287 0.198937 0.849932 0.082 Uiso 1 1 calc R U
C61 C -0.0661(12) 0.2450(6) 1.0374(5) 0.114(4) Uani 1 1 d . .
C62 C -0.2003(10) 0.2209(9) 1.0569(8) 0.149(5) Uani 1 1 d . .
H62A H -0.203270 0.239961 1.111249 0.179 Uiso 1 1 calc R U
H62B H -0.235974 0.161934 1.040987 0.179 Uiso 1 1 calc R U
H62C H -0.241500 0.246476 1.029911 0.179 Uiso 1 1 calc R U

loop_
_atom_site_aniso_label
_atom_site_aniso_U_11
_atom_site_aniso_U_22
_atom_site_aniso_U_33
_atom_site_aniso_U_23
_atom_site_aniso_U_13
_atom_site_aniso_U_12
Cd1 0.03298(16) 0.02845(15) 0.02134(14) 0.00777(10) 0.00381(11) 0.00878(11)
Cd2 0.03615(17) 0.02806(15) 0.02387(14) 0.00716(11) 0.00313(11) 0.00722(12)
Cl1 0.0463(6) 0.0495(6) 0.0370(5) 0.0140(5) 0.0117(5) 0.0176(5)
Cl2 0.0385(6) 0.0481(6) 0.0299(5) 0.0073(4) 0.0018(4) 0.0117(5)
Cl3 0.0994(13) 0.1221(16) 0.0554(8) 0.0504(10) 0.0319(9) 0.0775(12)
Cl4 0.0481(7) 0.0528(7) 0.0629(8) 0.0241(6) 0.0016(6) 0.0198(6)
O1 0.0337(15) 0.0370(15) 0.0319(14) 0.0188(12) 0.0084(12) 0.0151(12)
O2 0.0461(18) 0.0435(17) 0.0230(13) 0.0066(12) 0.0059(12) 0.0151(14)
O3 0.0341(15) 0.0346(15) 0.0281(14) 0.0142(12) 0.0085(11) 0.0058(12)
O4 0.0436(18) 0.0487(19) 0.0284(15) 0.0045(13) 0.0005(13) 0.0146(15)
O5 0.109(4) 0.084(3) 0.078(3) 0.040(3) 0.048(3) 0.060(3)
O6 0.079(4) 0.218(8) 0.086(4) -0.003(5) -0.019(3) 0.072(5)
O7 0.165(5) 0.105(4) 0.061(3) 0.038(3) 0.065(3) 0.096(4)
O8 0.156(6) 0.073(4) 0.164(7) 0.032(4) 0.087(5) -0.019(4)
O9 0.087(3) 0.068(3) 0.057(3) -0.021(2) 0.011(2) 0.009(2)
O10 0.046(2) 0.078(3) 0.053(2) 0.013(2) 0.0162(17) 0.0160(19)
O11 0.041(2) 0.075(3) 0.064(3) 0.026(2) -0.0078(17) 0.0103(18)
O12 0.087(3) 0.073(3) 0.060(3) 0.036(2) 0.015(2) 0.031(2)
O13 0.248(9) 0.335(12) 0.106(5) 0.157(7) 0.108(6) 0.239(10)
O14 0.417(17) 0.082(5) 0.088(5) -0.001(4) 0.094(8) 0.018(7)
O15 0.167(7) 0.234(9) 0.141(6) 0.107(6) 0.081(5) 0.160(7)
O16 0.091(5) 0.307(13) 0.120(6) 0.046(7) 0.000(4) 0.063(7)
O17 0.101(5) 0.144(6) 0.195(8) 0.106(6) 0.091(5) 0.061(4)
O18 0.056(2) 0.052(2) 0.064(2) 0.0177(19) 0.0088(18) 0.0223(18)
O19 0.134(7) 0.108(6) 0.52(2) -0.161(10) -0.132(10) 0.081(5)
O20 0.128(6) 0.428(17) 0.183(8) 0.238(11) 0.057(6) 0.139(9)
N1 0.0280(16) 0.0249(15) 0.0225(14) 0.0082(12) 0.0011(12) 0.0083(12)
N2 0.0284(16) 0.0281(16) 0.0257(15) 0.0067(12) 0.0016(12) 0.0085(13)
N3 0.0356(18) 0.0247(15) 0.0238(15) 0.0072(12) 0.0025(13) 0.0081(13)
N4 0.0349(18) 0.0325(17) 0.0256(16) 0.0087(13) 0.0066(13) 0.0015(14)
N5 0.0357(18) 0.0291(17) 0.0272(16) 0.0075(13) 0.0098(14) 0.0068(14)
N6 0.045(2) 0.0363(19) 0.037(2) 0.0173(16) -0.0007(16) 0.0019(16)
N7 0.038(2) 0.0336(18) 0.0362(19) 0.0094(15) 0.0041(15) 0.0128(16)
N8 0.044(2) 0.043(2) 0.0343(19) 0.0096(16) 0.0016(16) 0.0190(17)
N9 0.037(2) 0.039(2) 0.0353(19) 0.0045(15) 0.0033(16) 0.0098(16)
N10 0.0247(18) 0.041(2) 0.039(2) 0.0102(16) 0.0085(15) 0.0046(16)
C1 0.034(2) 0.0296(19) 0.0243(17) 0.0096(14) 0.0042(15) 0.0103(16)
C2 0.033(2) 0.0254(17) 0.0199(16) 0.0061(13) 0.0031(14) 0.0100(15)
C3 0.036(2) 0.034(2) 0.0217(17) 0.0071(15) 0.0039(15) 0.0108(16)
C4 0.037(2) 0.037(2) 0.0280(19) 0.0110(16) 0.0103(16) 0.0095(17)
C5 0.034(2) 0.042(2) 0.034(2) 0.0084(18) 0.0052(17) 0.0132(18)
C6 0.031(2) 0.042(2) 0.033(2) 0.0155(17) 0.0036(16) 0.0173(17)
C7 0.036(2) 0.037(2) 0.032(2) 0.0192(17) 0.0056(17) 0.0153(17)
C8 0.0301(19) 0.0258(18) 0.0243(17) 0.0066(14) 0.0015(14) 0.0071(15)
C9 0.031(2) 0.0250(18) 0.0262(18) 0.0068(14) -0.0006(14) 0.0095(15)
C10 0.037(2) 0.0287(19) 0.030(2) 0.0035(15) 0.0015(16) 0.0064(16)
C11 0.038(2) 0.0278(19) 0.039(2) 0.0090(17) 0.0027(18) 0.0058(17)
C12 0.030(2) 0.036(2) 0.048(2) 0.0192(19) 0.0078(18) 0.0130(17)
C13 0.031(2) 0.047(3) 0.045(2) 0.024(2) 0.0101(18) 0.0136(19)
C14 0.036(2) 0.054(3) 0.035(2) 0.020(2) 0.0073(18) 0.019(2)
C15 0.035(2) 0.042(2) 0.028(2) 0.0115(17) 0.0056(16) 0.0145(18)
C16 0.0284(19) 0.033(2) 0.0263(18) 0.0115(15) 0.0039(14) 0.0131(16)
C17 0.028(2) 0.032(2) 0.038(2) 0.0129(17) 0.0050(16) 0.0086(16)
C18 0.034(2) 0.0280(18) 0.0222(17) 0.0103(14) 0.0022(14) 0.0111(15)
C19 0.0311(19) 0.0259(18) 0.0267(18) 0.0108(14) 0.0044(14) 0.0105(15)
C20 0.041(2) 0.0289(19) 0.0250(18) 0.0099(15) 0.0047(16) 0.0079(16)
C21 0.046(2) 0.028(2) 0.035(2) 0.0138(17) 0.0085(18) 0.0061(17)
C22 0.052(3) 0.032(2) 0.037(2) 0.0093(18) 0.004(2) 0.0037(19)
C23 0.059(3) 0.033(2) 0.040(3) 0.0033(19) 0.004(2) 0.003(2)
C24 0.056(3) 0.041(2) 0.028(2) 0.0049(18) 0.0038(19) 0.010(2)
C25 0.049(3) 0.030(2) 0.027(2) 0.0087(16) 0.0043(17) 0.0069(18)
C26 0.038(2) 0.0264(19) 0.0264(19) 0.0037(15) 0.0016(16) 0.0079(16)
C27 0.042(2) 0.032(2) 0.032(2) 0.0086(16) 0.0078(17) 0.0078(18)
C28 0.036(2) 0.033(2) 0.0221(17) 0.0088(15) 0.0043(15) 0.0053(16)
C29 0.032(2) 0.034(2) 0.0269(19) 0.0111(16) 0.0040(15) 0.0018(16)
C30 0.042(2) 0.040(2) 0.032(2) 0.0133(18) 0.0032(18) 0.0018(19)
C31 0.047(3) 0.049(3) 0.036(2) 0.017(2) -0.001(2) 0.009(2)
C32 0.037(2) 0.064(3) 0.038(2) 0.019(2) 0.0011(19) 0.012(2)
C33 0.034(2) 0.051(3) 0.028(2) 0.0138(18) 0.0069(16) 0.0032(19)
C34 0.034(2) 0.032(2) 0.0237(18) 0.0097(15) 0.0066(15) 0.0009(16)
C35 0.041(2) 0.035(2) 0.0229(18) 0.0036(15) 0.0073(16) 0.0030(17)
C36 0.028(2) 0.032(2) 0.035(2) 0.0012(16) 0.0119(16) 0.0021(16)
C37 0.039(2) 0.038(2) 0.048(3) -0.007(2) 0.006(2) 0.0123(19)
C38 0.033(2) 0.031(2) 0.070(3) -0.004(2) 0.007(2) 0.0085(18)
C39 0.032(2) 0.041(3) 0.081(4) 0.022(3) 0.013(2) 0.014(2)
C40 0.039(3) 0.067(4) 0.087(4) 0.051(3) 0.029(3) 0.026(3)
C41 0.053(3) 0.070(3) 0.045(3) 0.037(3) 0.022(2) 0.032(3)
C42 0.043(2) 0.049(3) 0.036(2) 0.019(2) 0.0158(19) 0.021(2)
C43 0.032(2) 0.033(2) 0.042(2) 0.0146(17) 0.0150(17) 0.0120(17)
C44 0.031(2) 0.035(2) 0.057(3) 0.012(2) 0.017(2) 0.0126(18)
C45 0.036(2) 0.038(2) 0.0280(19) 0.0139(17) 0.0056(16) -0.0045(18)
C46 0.047(3) 0.039(2) 0.033(2) 0.0173(18) -0.0030(19) -0.0025(19)
C47 0.089(4) 0.049(3) 0.044(3) 0.031(3) -0.017(3) -0.015(3)
C48 0.164(8) 0.037(3) 0.061(4) 0.030(3) -0.027(4) -0.014(4)
C49 0.209(11) 0.035(3) 0.074(5) 0.014(3) -0.040(6) 0.007(5)
C50 0.200(10) 0.032(3) 0.074(5) 0.006(3) -0.029(6) 0.013(4)
C51 0.126(6) 0.037(3) 0.052(3) 0.006(3) -0.007(4) 0.010(3)
C52 0.087(4) 0.035(3) 0.044(3) 0.011(2) -0.005(3) 0.009(3)
C53 0.069(4) 0.032(2) 0.048(3) 0.014(2) -0.010(2) 0.001(2)
C54 0.147(7) 0.034(3) 0.051(3) 0.020(3) -0.023(4) -0.010(3)
C55 0.037(2) 0.031(2) 0.032(2) 0.0055(16) 0.0056(17) 0.0058(17)
C56 0.042(3) 0.045(3) 0.049(3) 0.006(2) 0.000(2) 0.021(2)
C57 0.051(3) 0.044(3) 0.050(3) 0.015(2) 0.003(2) 0.016(2)
C58 0.050(4) 0.128(8) 0.155(9) 0.060(7) -0.028(5) 0.014(4)
C59 0.042(3) 0.037(2) 0.038(2) 0.0016(18) -0.0023(19) 0.0052(19)
C60 0.049(3) 0.062(4) 0.088(5) 0.003(3) 0.013(3) 0.021(3)
C61 0.206(13) 0.066(5) 0.073(6) 0.007(4) -0.010(7) 0.055(7)
C62 0.120(9) 0.172(13) 0.165(12) 0.068(10) 0.064(9) 0.038(9)

loop_
_atom_type_symbol
_atom_type_description
_atom_type_scat_dispersion_real
_atom_type_scat_dispersion_imag
_atom_type_scat_source
C C 0.0033 0.0016
;
International Tables for Crystallography
(Vol. C, Tables 4.2.6.8 and 6.1.1.4)
;
Cd Cd -0.8075 1.2024
;
International Tables for Crystallography
(Vol. C, Tables 4.2.6.8 and 6.1.1.4)
;
Cl Cl 0.1484 0.1585
;
International Tables for Crystallography
(Vol. C, Tables 4.2.6.8 and 6.1.1.4)
;
N N 0.0061 0.0033
;
International Tables for Crystallography
(Vol. C, Tables 4.2.6.8 and 6.1.1.4)
;
O O 0.0106 0.0060
;
International Tables for Crystallography
(Vol. C, Tables 4.2.6.8 and 6.1.1.4)
;
H H 0.0000 0.0000
;
International Tables for Crystallography
(Vol. C, Table 6.1.1.4)
;

loop_
_geom_angle_atom_site_label_1
_geom_angle_atom_site_label_2
_geom_angle_atom_site_label_3
_geom_angle
_geom_angle_site_symmetry_1
_geom_angle_site_symmetry_3
O2 Cd1 N2 110.09(11) . .
O2 Cd1 N8 78.22(12) . .
N2 Cd1 N8 117.85(13) . .
O2 Cd1 N3 102.70(11) . .
N2 Cd1 N3 141.75(11) . .
N8 Cd1 N3 87.27(13) . .
O2 Cd1 N1 174.74(11) . .
N2 Cd1 N1 75.13(11) . .
N8 Cd1 N1 98.92(12) . .
N3 Cd1 N1 72.62(11) . .
O2 Cd1 N7 82.14(12) . .
N2 Cd1 N7 83.99(12) . .
N8 Cd1 N7 154.60(13) . .
N3 Cd1 N7 81.48(12) . .
N1 Cd1 N7 99.31(11) . .
O4 Cd2 N5 108.69(12) . .
O4 Cd2 N9 83.17(13) . .
N5 Cd2 N9 117.92(13) . .
O4 Cd2 N6 101.99(13) . .
N5 Cd2 N6 140.73(13) . .
N9 Cd2 N6 89.13(15) . .
O4 Cd2 N4 174.27(12) . .
N5 Cd2 N4 74.91(13) . .
N9 Cd2 N4 99.19(13) . .
N6 Cd2 N4 72.91(13) . .
O4 Cd2 N10 79.41(13) . .
N5 Cd2 N10 81.18(13) . .
N9 Cd2 N10 157.67(14) . .
N6 Cd2 N10 80.99(15) . .
N4 Cd2 N10 96.97(13) . .
O8 Cl1 O6 112.4(5) . .
O8 Cl1 O7 113.5(4) . .
O6 Cl1 O7 110.6(4) . .
O8 Cl1 O5 106.6(4) . .
O6 Cl1 O5 104.9(4) . .
O7 Cl1 O5 108.2(3) . .
O11 Cl2 O9 110.2(3) . .
O11 Cl2 O10 109.9(3) . .
O9 Cl2 O10 107.9(3) . .
O11 Cl2 O12 109.0(3) . .
O9 Cl2 O12 109.9(3) . .
O10 Cl2 O12 110.0(3) . .
O14 Cl3 O15 116.1(7) . .
O14 Cl3 O13 108.4(5) . .
O15 Cl3 O13 112.9(4) . .
O14 Cl3 O16 98.7(8) . .
O15 Cl3 O16 108.9(6) . .
O13 Cl3 O16 111.0(6) . .
O19 Cl4 O20 111.3(9) . .
O19 Cl4 O17 106.3(8) . .
O20 Cl4 O17 105.6(5) . .
O19 Cl4 O18 111.1(4) . .
O20 Cl4 O18 112.9(5) . .
O17 Cl4 O18 109.1(3) . .
C1 O1 C7 116.5(3) . .
C28 O3 C34 117.5(3) . .
C2 N1 C18 114.1(3) . .
C2 N1 C8 111.4(3) . .
C18 N1 C8 110.5(3) . .
C2 N1 Cd1 112.2(2) . .
C18 N1 Cd1 98.7(2) . .
C8 N1 Cd1 109.3(2) . .
C9 N2 C16 118.8(3) . .
C9 N2 Cd1 115.8(3) . .
C16 N2 Cd1 125.4(3) . .
C19 N3 C26 118.4(3) . .
C19 N3 Cd1 112.6(2) . .
C26 N3 Cd1 129.0(3) . .
C29 N4 C35 111.5(3) . .
C29 N4 C45 113.8(4) . .
C35 N4 C45 110.1(3) . .
C29 N4 Cd2 112.0(2) . .
C35 N4 Cd2 109.4(3) . .
C45 N4 Cd2 99.3(2) . .
C36 N5 C43 119.1(4) . .
C36 N5 Cd2 116.3(3) . .
C43 N5 Cd2 124.4(3) . .
C46 N6 C53 118.6(4) . .
C46 N6 Cd2 112.1(3) . .
C53 N6 Cd2 128.9(3) . .
C55 N7 Cd1 174.2(4) . .
C57 N8 Cd1 169.7(4) . .
C59 N9 Cd2 171.2(4) . .
C61 N10 Cd2 177.2(7) . .
C6 C1 O1 124.8(4) . .
C6 C1 C2 120.5(4) . .
O1 C1 C2 114.8(3) . .
C3 C2 C1 118.4(4) . .
C3 C2 N1 122.8(3) . .
C1 C2 N1 118.8(3) . .
C4 C3 C2 120.6(4) . .
C4 C3 H3 119.7 . .
C2 C3 H3 119.7 . .
C5 C4 C3 120.1(4) . .
C5 C4 H4 120.0 . .
C3 C4 H4 120.0 . .
C4 C5 C6 120.1(4) . .
C4 C5 H5 120.0 . .
C6 C5 H5 120.0 . .
C1 C6 C5 120.3(4) . .
C1 C6 H6 119.8 . .
C5 C6 H6 119.8 . .
O1 C7 C7 105.2(4) . 2_566
O1 C7 H7A 110.7 . .
C7 C7 H7A 110.7 2_566 .
O1 C7 H7B 110.7 . .
C7 C7 H7B 110.7 2_566 .
H7A C7 H7B 108.8 . .
N1 C8 C9 116.4(3) . .
N1 C8 H8A 108.2 . .
C9 C8 H8A 108.2 . .
N1 C8 H8B 108.2 . .
C9 C8 H8B 108.2 . .
H8A C8 H8B 107.3 . .
N2 C9 C10 123.1(4) . .
N2 C9 C8 123.0(3) . .
C10 C9 C8 113.9(3) . .
C11 C10 C9 119.6(4) . .
C11 C10 H10 120.2 . .
C9 C10 H10 120.2 . .
C10 C11 C17 118.8(4) . .
C10 C11 H11 120.6 . .
C17 C11 H11 120.6 . .
C13 C12 C17 120.3(4) . .
C13 C12 H12 119.8 . .
C17 C12 H12 119.8 . .
C12 C13 C14 120.0(4) . .
C12 C13 H13 120.0 . .
C14 C13 H13 120.0 . .
C15 C14 C13 120.4(4) . .
C15 C14 H14 119.8 . .
C13 C14 H14 119.8 . .
C14 C15 C16 120.8(4) . .
C14 C15 H15 119.6 . .
C16 C15 H15 119.6 . .
N2 C16 C15 120.4(4) . .
N2 C16 C17 121.0(4) . .
C15 C16 C17 118.7(4) . .
C12 C17 C16 119.8(4) . .
C12 C17 C11 121.5(4) . .
C16 C17 C11 118.7(4) . .
N1 C18 C19 112.3(3) . .
N1 C18 H18A 109.1 . .
C19 C18 H18A 109.1 . .
N1 C18 H18B 109.1 . .
C19 C18 H18B 109.1 . .
H18A C18 H18B 107.9 . .
N3 C19 C20 122.8(4) . .
N3 C19 C18 117.2(3) . .
C20 C19 C18 120.0(3) . .
C21 C20 C19 119.9(4) . .
C21 C20 H20 120.0 . .
C19 C20 H20 120.0 . .
C20 C21 C27 119.1(4) . .
C20 C21 H21 120.5 . .
C27 C21 H21 120.5 . .
C23 C22 C27 120.5(4) . .
C23 C22 H22 119.8 . .
C27 C22 H22 119.8 . .
C22 C23 C24 120.3(4) . .
C22 C23 H23 119.9 . .
C24 C23 H23 119.9 . .
C25 C24 C23 120.7(4) . .
C25 C24 H24 119.6 . .
C23 C24 H24 119.6 . .
C24 C25 C26 120.4(4) . .
C24 C25 H25 119.8 . .
C26 C25 H25 119.8 . .
N3 C26 C27 121.3(4) . .
N3 C26 C25 119.6(4) . .
C27 C26 C25 119.1(4) . .
C21 C27 C26 118.5(4) . .
C21 C27 C22 122.4(4) . .
C26 C27 C22 119.1(4) . .
C33 C28 O3 124.0(4) . .
C33 C28 C29 120.3(4) . .
O3 C28 C29 115.8(4) . .
C30 C29 C28 118.6(4) . .
C30 C29 N4 123.3(4) . .
C28 C29 N4 118.0(4) . .
C29 C30 C31 121.0(4) . .
C29 C30 H30 119.5 . .
C31 C30 H30 119.5 . .
C32 C31 C30 120.0(5) . .
C32 C31 H31 120.0 . .
C30 C31 H31 120.0 . .
C31 C32 C33 119.9(5) . .
C31 C32 H32 120.1 . .
C33 C32 H32 120.1 . .
C28 C33 C32 120.2(4) . .
C28 C33 H33 119.9 . .
C32 C33 H33 119.9 . .
O3 C34 C34 105.7(4) . 2_667
O3 C34 H34A 110.6 . .
C34 C34 H34A 110.6 2_667 .
O3 C34 H34B 110.6 . .
C34 C34 H34B 110.6 2_667 .
H34A C34 H34B 108.7 . .
N4 C35 C36 116.9(3) . .
N4 C35 H35A 108.1 . .
C36 C35 H35A 108.1 . .
N4 C35 H35B 108.1 . .
C36 C35 H35B 108.1 . .
H35A C35 H35B 107.3 . .
N5 C36 C37 122.7(5) . .
N5 C36 C35 122.1(4) . .
C37 C36 C35 115.2(4) . .
C38 C37 C36 119.8(5) . .
C38 C37 H37 120.1 . .
C36 C37 H37 120.1 . .
C37 C38 C44 119.8(4) . .
C37 C38 H38 120.1 . .
C44 C38 H38 120.1 . .
C40 C39 C44 120.8(5) . .
C40 C39 H39 119.6 . .
C44 C39 H39 119.6 . .
C39 C40 C41 119.9(5) . .
C39 C40 H40 120.0 . .
C41 C40 H40 120.0 . .
C42 C41 C40 120.6(5) . .
C42 C41 H41 119.7 . .
C40 C41 H41 119.7 . .
C41 C42 C43 120.3(5) . .
C41 C42 H42 119.9 . .
C43 C42 H42 119.9 . .
C42 C43 N5 120.4(4) . .
C42 C43 C44 119.3(4) . .
N5 C43 C44 120.3(4) . .
C39 C44 C38 122.7(5) . .
C39 C44 C43 119.2(5) . .
C38 C44 C43 118.1(5) . .
N4 C45 C46 113.7(4) . .
N4 C45 H45A 108.8 . .
C46 C45 H45A 108.8 . .
N4 C45 H45B 108.8 . .
C46 C45 H45B 108.8 . .
H45A C45 H45B 107.7 . .
N6 C46 C47 123.6(5) . .
N6 C46 C45 118.2(4) . .
C47 C46 C45 118.2(4) . .
C48 C47 C46 118.0(5) . .
C48 C47 H47 121.0 . .
C46 C47 H47 121.0 . .
C47 C48 C54 121.1(5) . .
C47 C48 H48 119.5 . .
C54 C48 H48 119.5 . .
C50 C49 C54 121.0(7) . .
C50 C49 H49 119.5 . .
C54 C49 H49 119.5 . .
C49 C50 C51 120.7(7) . .
C49 C50 H50 119.6 . .
C51 C50 H50 119.6 . .
C52 C51 C50 119.3(6) . .
C52 C51 H51 120.3 . .
C50 C51 H51 120.3 . .
C51 C52 C53 121.0(5) . .
C51 C52 H52 119.5 . .
C53 C52 H52 119.5 . .
N6 C53 C52 119.9(4) . .
N6 C53 C54 121.3(5) . .
C52 C53 C54 118.8(5) . .
C49 C54 C48 123.5(6) . .
C49 C54 C53 119.0(6) . .
C48 C54 C53 117.4(6) . .
N7 C55 C56 179.8(5) . .
C55 C56 H56A 109.5 . .
C55 C56 H56B 109.5 . .
H56A C56 H56B 109.5 . .
C55 C56 H56C 109.5 . .
H56A C56 H56C 109.5 . .
H56B C56 H56C 109.5 . .
N8 C57 C58 179.0(7) . .
C57 C58 H58A 109.5 . .
C57 C58 H58B 109.5 . .
H58A C58 H58B 109.5 . .
C57 C58 H58C 109.5 . .
H58A C58 H58C 109.5 . .
H58B C58 H58C 109.5 . .
N9 C59 C60 179.4(6) . .
C59 C60 H60A 109.5 . .
C59 C60 H60B 109.5 . .
H60A C60 H60B 109.5 . .
C59 C60 H60C 109.5 . .
H60A C60 H60C 109.5 . .
H60B C60 H60C 109.5 . .
N10 C61 C62 177.8(11) . .
C61 C62 H62A 109.5 . .
C61 C62 H62B 109.5 . .
H62A C62 H62B 109.5 . .
C61 C62 H62C 109.5 . .
H62A C62 H62C 109.5 . .
H62B C62 H62C 109.5 . .

loop_
_geom_bond_atom_site_label_1
_geom_bond_atom_site_label_2
_geom_bond_distance
_geom_bond_site_symmetry_2
Cd1 O2 2.301(3) .
Cd1 N2 2.315(3) .
Cd1 N8 2.332(4) .
Cd1 N3 2.339(3) .
Cd1 N1 2.431(3) .
Cd1 N7 2.467(4) .
Cd2 O4 2.285(3) .
Cd2 N5 2.298(3) .
Cd2 N9 2.310(4) .
Cd2 N6 2.349(4) .
Cd2 N4 2.432(3) .
Cd2 N10 2.439(4) .
Cl1 O8 1.349(5) .
Cl1 O6 1.404(6) .
Cl1 O7 1.408(4) .
Cl1 O5 1.453(5) .
Cl2 O11 1.408(4) .
Cl2 O9 1.429(4) .
Cl2 O10 1.432(4) .
Cl2 O12 1.446(4) .
Cl3 O14 1.354(8) .
Cl3 O15 1.362(6) .
Cl3 O13 1.395(5) .
Cl3 O16 1.432(8) .
Cl4 O19 1.281(7) .
Cl4 O20 1.369(7) .
Cl4 O17 1.396(6) .
Cl4 O18 1.429(4) .
O1 C1 1.385(5) .
O1 C7 1.438(5) .
O3 C28 1.376(5) .
O3 C34 1.438(4) .
N1 C2 1.457(5) .
N1 C18 1.476(5) .
N1 C8 1.488(5) .
N2 C9 1.307(5) .
N2 C16 1.387(5) .
N3 C19 1.327(5) .
N3 C26 1.389(5) .
N4 C29 1.456(6) .
N4 C35 1.473(6) .
N4 C45 1.484(5) .
N5 C36 1.315(5) .
N5 C43 1.392(6) .
N6 C46 1.327(6) .
N6 C53 1.365(6) .
N7 C55 1.130(6) .
N8 C57 1.122(6) .
N9 C59 1.126(6) .
N10 C61 0.988(14) .
C1 C6 1.376(6) .
C1 C2 1.404(5) .
C2 C3 1.392(5) .
C3 C4 1.388(6) .
C3 H3 0.9500 .
C4 C5 1.377(6) .
C4 H4 0.9500 .
C5 C6 1.384(6) .
C5 H5 0.9500 .
C6 H6 0.9500 .
C7 C7 1.509(8) 2_566
C7 H7A 0.9900 .
C7 H7B 0.9900 .
C8 C9 1.511(5) .
C8 H8A 0.9900 .
C8 H8B 0.9900 .
C9 C10 1.420(5) .
C10 C11 1.360(6) .
C10 H10 0.9500 .
C11 C17 1.417(6) .
C11 H11 0.9500 .
C12 C13 1.378(7) .
C12 C17 1.412(6) .
C12 H12 0.9500 .
C13 C14 1.401(7) .
C13 H13 0.9500 .
C14 C15 1.382(6) .
C14 H14 0.9500 .
C15 C16 1.404(5) .
C15 H15 0.9500 .
C16 C17 1.414(6) .
C18 C19 1.508(5) .
C18 H18A 0.9900 .
C18 H18B 0.9900 .
C19 C20 1.413(5) .
C20 C21 1.365(6) .
C20 H20 0.9500 .
C21 C27 1.413(6) .
C21 H21 0.9500 .
C22 C23 1.369(7) .
C22 C27 1.417(6) .
C22 H22 0.9500 .
C23 C24 1.402(7) .
C23 H23 0.9500 .
C24 C25 1.367(6) .
C24 H24 0.9500 .
C25 C26 1.415(6) .
C25 H25 0.9500 .
C26 C27 1.414(6) .
C28 C33 1.374(6) .
C28 C29 1.413(5) .
C29 C30 1.374(6) .
C30 C31 1.390(7) .
C30 H30 0.9500 .
C31 C32 1.375(7) .
C31 H31 0.9500 .
C32 C33 1.392(7) .
C32 H32 0.9500 .
C33 H33 0.9500 .
C34 C34 1.500(9) 2_667
C34 H34A 0.9900 .
C34 H34B 0.9900 .
C35 C36 1.506(7) .
C35 H35A 0.9900 .
C35 H35B 0.9900 .
C36 C37 1.417(6) .
C37 C38 1.354(8) .
C37 H37 0.9500 .
C38 C44 1.408(7) .
C38 H38 0.9500 .
C39 C40 1.370(9) .
C39 C44 1.389(7) .
C39 H39 0.9500 .
C40 C41 1.414(8) .
C40 H40 0.9500 .
C41 C42 1.370(6) .
C41 H41 0.9500 .
C42 C43 1.391(7) .
C42 H42 0.9500 .
C43 C44 1.436(6) .
C45 C46 1.502(7) .
C45 H45A 0.9900 .
C45 H45B 0.9900 .
C46 C47 1.408(6) .
C47 C48 1.361(9) .
C47 H47 0.9500 .
C48 C54 1.397(9) .
C48 H48 0.9500 .
C49 C50 1.365(12) .
C49 C54 1.392(9) .
C49 H49 0.9500 .
C50 C51 1.414(9) .
C50 H50 0.9500 .
C51 C52 1.373(8) .
C51 H51 0.9500 .
C52 C53 1.407(8) .
C52 H52 0.9500 .
C53 C54 1.429(7) .
C55 C56 1.461(7) .
C56 H56A 0.9800 .
C56 H56B 0.9800 .
C56 H56C 0.9800 .
C57 C58 1.439(9) .
C58 H58A 0.9800 .
C58 H58B 0.9800 .
C58 H58C 0.9800 .
C59 C60 1.468(8) .
C60 H60A 0.9800 .
C60 H60B 0.9800 .
C60 H60C 0.9800 .
C61 C62 1.649(17) .
C62 H62A 0.9800 .
C62 H62B 0.9800 .
C62 H62C 0.9800 .

loop_
_geom_torsion_atom_site_label_1
_geom_torsion_atom_site_label_2
_geom_torsion_atom_site_label_3
_geom_torsion_atom_site_label_4
_geom_torsion
_geom_torsion_site_symmetry_4
C7 O1 C1 C6 -4.2(6) .
C7 O1 C1 C2 176.0(3) .
C6 C1 C2 C3 0.4(6) .
O1 C1 C2 C3 -179.7(3) .
C6 C1 C2 N1 -179.3(4) .
O1 C1 C2 N1 0.6(5) .
C18 N1 C2 C3 10.1(5) .
C8 N1 C2 C3 -115.8(4) .
Cd1 N1 C2 C3 121.3(3) .
C18 N1 C2 C1 -170.2(3) .
C8 N1 C2 C1 63.9(4) .
Cd1 N1 C2 C1 -59.0(4) .
C1 C2 C3 C4 0.5(6) .
N1 C2 C3 C4 -179.8(4) .
C2 C3 C4 C5 -1.3(6) .
C3 C4 C5 C6 1.1(7) .
O1 C1 C6 C5 179.5(4) .
C2 C1 C6 C5 -0.6(6) .
C4 C5 C6 C1 -0.1(7) .
C1 O1 C7 C7 -175.5(4) 2_566
C2 N1 C8 C9 -119.8(3) .
C18 N1 C8 C9 112.2(4) .
Cd1 N1 C8 C9 4.7(4) .
C16 N2 C9 C10 -1.8(6) .
Cd1 N2 C9 C10 176.0(3) .
C16 N2 C9 C8 178.2(3) .
Cd1 N2 C9 C8 -4.0(5) .
N1 C8 C9 N2 -0.8(6) .
N1 C8 C9 C10 179.2(3) .
N2 C9 C10 C11 1.8(7) .
C8 C9 C10 C11 -178.2(4) .
C9 C10 C11 C17 -0.2(7) .
C17 C12 C13 C14 -0.1(7) .
C12 C13 C14 C15 -0.2(7) .
C13 C14 C15 C16 -0.3(7) .
C9 N2 C16 C15 -179.9(4) .
Cd1 N2 C16 C15 2.5(5) .
C9 N2 C16 C17 0.3(6) .
Cd1 N2 C16 C17 -177.3(3) .
C14 C15 C16 N2 -178.7(4) .
C14 C15 C16 C17 1.1(6) .
C13 C12 C17 C16 0.9(6) .
C13 C12 C17 C11 178.1(4) .
N2 C16 C17 C12 178.4(4) .
C15 C16 C17 C12 -1.3(6) .
N2 C16 C17 C11 1.1(6) .
C15 C16 C17 C11 -178.7(4) .
C10 C11 C17 C12 -178.4(4) .
C10 C11 C17 C16 -1.1(6) .
C2 N1 C18 C19 65.1(4) .
C8 N1 C18 C19 -168.5(3) .
Cd1 N1 C18 C19 -54.1(3) .
C26 N3 C19 C20 -0.3(6) .
Cd1 N3 C19 C20 180.0(3) .
C26 N3 C19 C18 179.7(4) .
Cd1 N3 C19 C18 0.0(4) .
N1 C18 C19 N3 41.0(5) .
N1 C18 C19 C20 -139.0(4) .
N3 C19 C20 C21 0.2(7) .
C18 C19 C20 C21 -179.8(4) .
C19 C20 C21 C27 -0.2(7) .
C27 C22 C23 C24 0.1(8) .
C22 C23 C24 C25 0.6(8) .
C23 C24 C25 C26 -0.8(8) .
C19 N3 C26 C27 0.4(6) .
Cd1 N3 C26 C27 -179.9(3) .
C19 N3 C26 C25 -179.3(4) .
Cd1 N3 C26 C25 0.4(6) .
C24 C25 C26 N3 -179.9(4) .
C24 C25 C26 C27 0.4(7) .
C20 C21 C27 C26 0.3(7) .
C20 C21 C27 C22 179.3(5) .
N3 C26 C27 C21 -0.4(7) .
C25 C26 C27 C21 179.3(4) .
N3 C26 C27 C22 -179.5(4) .
C25 C26 C27 C22 0.3(7) .
C23 C22 C27 C21 -179.5(5) .
C23 C22 C27 C26 -0.5(8) .
C34 O3 C28 C33 -0.4(6) .
C34 O3 C28 C29 -179.8(3) .
C33 C28 C29 C30 -0.9(6) .
O3 C28 C29 C30 178.5(4) .
C33 C28 C29 N4 178.4(4) .
O3 C28 C29 N4 -2.1(5) .
C35 N4 C29 C30 118.1(4) .
C45 N4 C29 C30 -7.2(6) .
Cd2 N4 C29 C30 -118.8(4) .
C35 N4 C29 C28 -61.2(5) .
C45 N4 C29 C28 173.5(4) .
Cd2 N4 C29 C28 61.9(4) .
C28 C29 C30 C31 0.3(7) .
N4 C29 C30 C31 -179.0(4) .
C29 C30 C31 C32 0.6(7) .
C30 C31 C32 C33 -0.9(8) .
O3 C28 C33 C32 -178.8(4) .
C29 C28 C33 C32 0.6(7) .
C31 C32 C33 C28 0.3(7) .
C28 O3 C34 C34 -179.5(4) 2_667
C29 N4 C35 C36 121.8(4) .
C45 N4 C35 C36 -110.9(4) .
Cd2 N4 C35 C36 -2.7(4) .
C43 N5 C36 C37 2.4(6) .
Cd2 N5 C36 C37 -174.0(3) .
C43 N5 C36 C35 -177.2(4) .
Cd2 N5 C36 C35 6.5(5) .
N4 C35 C36 N5 -2.3(6) .
N4 C35 C36 C37 178.1(4) .
N5 C36 C37 C38 -3.9(7) .
C35 C36 C37 C38 175.7(4) .
C36 C37 C38 C44 2.2(7) .
C44 C39 C40 C41 1.5(7) .
C39 C40 C41 C42 -2.4(7) .
C40 C41 C42 C43 1.9(7) .
C41 C42 C43 N5 179.7(4) .
C41 C42 C43 C44 -0.5(7) .
C36 N5 C43 C42 -179.6(4) .
Cd2 N5 C43 C42 -3.5(5) .
C36 N5 C43 C44 0.6(6) .
Cd2 N5 C43 C44 176.7(3) .
C40 C39 C44 C38 -178.5(5) .
C40 C39 C44 C43 -0.1(7) .
C37 C38 C44 C39 179.1(5) .
C37 C38 C44 C43 0.6(7) .
C42 C43 C44 C39 -0.4(6) .
N5 C43 C44 C39 179.4(4) .
C42 C43 C44 C38 178.0(4) .
N5 C43 C44 C38 -2.2(6) .
C29 N4 C45 C46 -68.4(5) .
C35 N4 C45 C46 165.5(4) .
Cd2 N4 C45 C46 50.8(4) .
C53 N6 C46 C47 0.0(8) .
Cd2 N6 C46 C47 173.8(5) .
C53 N6 C46 C45 -177.5(5) .
Cd2 N6 C46 C45 -3.7(6) .
N4 C45 C46 N6 -35.9(6) .
N4 C45 C46 C47 146.5(5) .
N6 C46 C47 C48 -0.6(10) .
C45 C46 C47 C48 176.9(7) .
C46 C47 C48 C54 0.7(13) .
C54 C49 C50 C51 -3.2(18) .
C49 C50 C51 C52 0.9(16) .
C50 C51 C52 C53 0.2(12) .
C46 N6 C53 C52 -178.7(5) .
Cd2 N6 C53 C52 8.7(8) .
C46 N6 C53 C54 0.5(9) .
Cd2 N6 C53 C54 -172.1(5) .
C51 C52 C53 N6 -179.8(6) .
C51 C52 C53 C54 1.0(11) .
C50 C49 C54 C48 -177.7(11) .
C50 C49 C54 C53 4.4(16) .
C47 C48 C54 C49 -178.1(10) .
C47 C48 C54 C53 -0.2(14) .
N6 C53 C54 C49 177.6(8) .
C52 C53 C54 C49 -3.2(13) .
N6 C53 C54 C48 -0.4(12) .
C52 C53 C54 C48 178.8(8) .
